data_7711987
loop_
_publ_author_name
'Oma&#xf1;a, Alvaro A'
'Frenette, Brandon L.'
'Dornsiepen, Eike'
'Kobayashi, Ryo'
'Ferguson, Michael J.'
'Iwamoto, Takeaki'
'Rivard, Eric'

_publ_section_title
;
 Frustrated Lewis pair-ligated tetrelenes.
;
_journal_issue 3
_journal_name_full 'Dalton transactions (Cambridge, England : 2003)'
_journal_page_first 774
_journal_page_last 786
_journal_paper_doi 10.1039/d2dt03807b
_journal_volume 52
_journal_year 2023
_chemical_formula_moiety 'C50 H80 Ag2 B2 F6 O6 P2 S2, 2(C7 H8)'
_chemical_formula_sum 'C64 H96 Ag2 B2 F6 O6 P2 S2'
_chemical_formula_weight 1438.82
_space_group_crystal_system triclinic
_space_group_IT_number 2
_space_group_name_Hall '-P 1'
_space_group_name_H-M_alt 'P -1'
_atom_sites_solution_hydrogens geom
_atom_sites_solution_primary dual
_audit_creation_method SHELXL-2018/3
_audit_update_record
;
2022-11-18 deposited with the CCDC.	2022-12-20 downloaded from the CCDC.
;
_cell_angle_alpha 99.1129(11)
_cell_angle_beta 105.9672(11)
_cell_angle_gamma 108.6188(9)
_cell_formula_units_Z 1
_cell_length_a 11.0509(3)
_cell_length_b 11.8386(3)
_cell_length_c 14.3836(4)
_cell_measurement_reflns_used 9962
_cell_measurement_temperature 173(2)
_cell_measurement_theta_max 74.02
_cell_measurement_theta_min 3.32
_cell_volume 1650.69(8)
_computing_cell_refinement 'Bruker SAINT'
_computing_data_collection 'Bruker APEX2'
_computing_data_reduction 'Bruker SAINT'
_computing_molecular_graphics 'Bruker SHELXTL'
_computing_publication_material 'Bruker SHELXTL'
_computing_structure_refinement 'SHELXL-2018/3 (Sheldrick, 2018)'
_computing_structure_solution 'SHELXT-2014/5 (Sheldrick, 2015)'
_diffrn_ambient_temperature 173(2)
_diffrn_measured_fraction_theta_full 0.966
_diffrn_measured_fraction_theta_max 0.959
_diffrn_measurement_device_type 'Bruker APEX-II CCD'
_diffrn_measurement_method '\f and \w scans'
_diffrn_radiation_type CuK\a
_diffrn_radiation_wavelength 1.54178
_diffrn_reflns_av_R_equivalents 0.0333
_diffrn_reflns_av_unetI/netI 0.0169
_diffrn_reflns_Laue_measured_fraction_full 0.966
_diffrn_reflns_Laue_measured_fraction_max 0.959
_diffrn_reflns_limit_h_max 13
_diffrn_reflns_limit_h_min -13
_diffrn_reflns_limit_k_max 14
_diffrn_reflns_limit_k_min -14
_diffrn_reflns_limit_l_max 17
_diffrn_reflns_limit_l_min -17
_diffrn_reflns_number 72300
_diffrn_reflns_point_group_measured_fraction_full 0.966
_diffrn_reflns_point_group_measured_fraction_max 0.959
_diffrn_reflns_theta_full 67.679
_diffrn_reflns_theta_max 74.081
_diffrn_reflns_theta_min 3.319
_diffrn_source 'Incoatec I\mS microfocus X-ray source'
_exptl_absorpt_coefficient_mu 6.350
_exptl_absorpt_correction_T_max 0.8395
_exptl_absorpt_correction_T_min 0.4566
_exptl_absorpt_correction_type numerical
_exptl_absorpt_process_details
; 
 SADABS 2016/2: Krause, L., Herbst-Irmer, R., Sheldrick G.M. & Stalke D., 
 J. Appl. Cryst. 48 (2015) 3-10 
;
_exptl_crystal_colour colourless
_exptl_crystal_density_diffrn 1.447
_exptl_crystal_description plate
_exptl_crystal_F_000 748
_exptl_crystal_size_max 0.169
_exptl_crystal_size_mid 0.147
_exptl_crystal_size_min 0.039
_refine_diff_density_max 0.770
_refine_diff_density_min -0.521
_refine_diff_density_rms 0.058
_refine_ls_extinction_method none
_refine_ls_goodness_of_fit_ref 1.073
_refine_ls_hydrogen_treatment constr
_refine_ls_matrix_type full
_refine_ls_number_parameters 445
_refine_ls_number_reflns 6441
_refine_ls_number_restraints 310
_refine_ls_restrained_S_all 1.093
_refine_ls_R_factor_all 0.0270
_refine_ls_R_factor_gt 0.0263
_refine_ls_shift/su_max 0.003
_refine_ls_shift/su_mean 0.000
_refine_ls_structure_factor_coef Fsqd
_refine_ls_weighting_details 'w=1/[\s^2^(Fo^2^)+(0.0414P)^2^+0.9807P] where P=(Fo^2^+2Fc^2^)/3'
_refine_ls_weighting_scheme calc
_refine_ls_wR_factor_gt 0.0720
_refine_ls_wR_factor_ref 0.0725
_reflns_Friedel_coverage 0.000
_reflns_number_gt 6261
_reflns_number_total 6441
_reflns_threshold_expression 'I > 2\s(I)'
_cod_data_source_file d2dt03807b3.cif
_cod_data_source_block riv2180
_cod_depositor_comments 'Adding full bibliography for 7711983--7711989.cif.'
_cod_database_code 7711987
_shelx_shelxl_version_number 2018/3
_shelx_space_group_comment
; 
The symmetry employed for this shelxl refinement is uniquely defined 
by the following loop, which should always be used as a source of 
symmetry information in preference to the above space-group names. 
They are only intended as comments. 
;
_shelx_estimated_absorpt_t_min 0.413
_shelx_estimated_absorpt_t_max 0.790

loop_
_space_group_symop_operation_xyz
'x, y, z'
'-x, -y, -z'

loop_
_atom_site_label
_atom_site_type_symbol
_atom_site_fract_x
_atom_site_fract_y
_atom_site_fract_z
_atom_site_U_iso_or_equiv
_atom_site_adp_type
_atom_site_occupancy
_atom_site_site_symmetry_order
_atom_site_calc_flag
_atom_site_refinement_flags_posn
_atom_site_refinement_flags_adp
_atom_site_refinement_flags_occupancy
_atom_site_disorder_assembly
_atom_site_disorder_group
Ag1 Ag 0.75950(2) 0.46616(2) 0.85335(2) 0.03179(6) Uani 1 1 d . . . . .
S1 S 1.09195(5) 0.58722(5) 0.91888(4) 0.02902(10) Uani 1 1 d . . . . .
P1 P 0.58362(4) 0.51261(4) 0.75292(3) 0.02359(10) Uani 1 1 d . . . . .
F1 F 1.26836(16) 0.72058(16) 0.84937(13) 0.0590(4) Uani 1 1 d . . . . .
F2 F 1.05909(15) 0.65041(15) 0.75046(11) 0.0480(3) Uani 1 1 d . . . . .
F3 F 1.16841(15) 0.52931(15) 0.76646(11) 0.0480(3) Uani 1 1 d . . . . .
O1 O 0.97442(14) 0.47188(14) 0.86917(12) 0.0363(3) Uani 1 1 d . . . . .
O2 O 1.20722(15) 0.57244(16) 0.98584(12) 0.0393(3) Uani 1 1 d . . . . .
O3 O 1.06089(19) 0.69048(17) 0.95493(13) 0.0458(4) Uani 1 1 d . . . . .
C1 C 0.45152(19) 0.38303(18) 0.65023(15) 0.0271(4) Uani 1 1 d . . . . .
C2 C 0.4750(2) 0.27404(18) 0.62508(15) 0.0275(4) Uani 1 1 d . . . . .
C3 C 0.3681(2) 0.1746(2) 0.54918(18) 0.0391(5) Uani 1 1 d . . . . .
H3 H 0.380601 0.099543 0.530991 0.047 Uiso 1 1 calc R U . . .
C4 C 0.2454(2) 0.1815(2) 0.49980(18) 0.0445(6) Uani 1 1 d . . . . .
H4 H 0.175727 0.112228 0.448510 0.053 Uiso 1 1 calc R U . . .
C5 C 0.2244(2) 0.2891(2) 0.52513(19) 0.0452(6) Uani 1 1 d . . . . .
H5 H 0.140450 0.294563 0.491087 0.054 Uiso 1 1 calc R U . . .
C6 C 0.3262(2) 0.3892(2) 0.60047(18) 0.0376(5) Uani 1 1 d . . . . .
H6 H 0.311170 0.462873 0.618725 0.045 Uiso 1 1 calc R U . . .
C10 C 1.1506(2) 0.6245(2) 0.81607(17) 0.0361(5) Uani 1 1 d . . . . .
C11 C 0.4902(2) 0.56246(19) 0.82854(16) 0.0307(4) Uani 1 1 d . . . . .
H11 H 0.419773 0.585555 0.784638 0.037 Uiso 1 1 calc R U . . .
C12 C 0.4177(2) 0.4538(2) 0.86426(17) 0.0374(5) Uani 1 1 d . . . . .
H12A H 0.357774 0.382983 0.806070 0.045 Uiso 1 1 calc R U . . .
H12B H 0.485413 0.430868 0.908429 0.045 Uiso 1 1 calc R U . . .
H12C H 0.363406 0.477980 0.901174 0.045 Uiso 1 1 calc R U . . .
C13 C 0.5848(3) 0.6750(2) 0.91696(18) 0.0414(5) Uani 1 1 d . . . . .
H13A H 0.629842 0.743034 0.891956 0.050 Uiso 1 1 calc R U . . .
H13B H 0.531651 0.700645 0.954232 0.050 Uiso 1 1 calc R U . . .
H13C H 0.653659 0.653533 0.961486 0.050 Uiso 1 1 calc R U . . .
C14 C 0.6470(2) 0.63708(19) 0.69404(16) 0.0309(4) Uani 1 1 d . . . . .
H14 H 0.657072 0.596407 0.631711 0.037 Uiso 1 1 calc R U . . .
C15 C 0.5481(2) 0.7006(2) 0.6608(2) 0.0445(5) Uani 1 1 d . . . . .
H15A H 0.458303 0.637864 0.618392 0.053 Uiso 1 1 calc R U . . .
H15B H 0.540490 0.747380 0.720058 0.053 Uiso 1 1 calc R U . . .
H15C H 0.582010 0.757119 0.622580 0.053 Uiso 1 1 calc R U . . .
C16 C 0.7888(2) 0.7320(2) 0.7606(2) 0.0411(5) Uani 1 1 d . . . . .
H16A H 0.850028 0.688980 0.780766 0.049 Uiso 1 1 calc R U . . .
H16B H 0.824315 0.788754 0.723019 0.049 Uiso 1 1 calc R U . . .
H16C H 0.782795 0.779014 0.820498 0.049 Uiso 1 1 calc R U . . .
C21A C 0.6170(8) 0.1840(6) 0.7646(5) 0.0268(14) Uani 0.541(8) 1 d D U P A 1
H21A H 0.688547 0.248763 0.825532 0.032 Uiso 0.541(8) 1 calc R U P A 1
C22A C 0.6642(5) 0.0744(4) 0.7538(4) 0.0338(11) Uani 0.541(8) 1 d D U P A 1
H22A H 0.595472 0.005792 0.695527 0.041 Uiso 0.541(8) 1 calc R U P A 1
H22B H 0.751019 0.100952 0.740727 0.041 Uiso 0.541(8) 1 calc R U P A 1
C23A C 0.6845(14) 0.0277(15) 0.8487(11) 0.046(4) Uani 0.541(8) 1 d D U P A 1
H23A H 0.713728 -0.042693 0.838675 0.055 Uiso 0.541(8) 1 calc R U P A 1
H23B H 0.757025 0.094683 0.906424 0.055 Uiso 0.541(8) 1 calc R U P A 1
C24A C 0.5532(8) -0.0133(6) 0.8716(6) 0.0448(14) Uani 0.541(8) 1 d D U P A 1
H24A H 0.568553 -0.041766 0.933330 0.054 Uiso 0.541(8) 1 calc R U P A 1
H24B H 0.481940 -0.083419 0.815570 0.054 Uiso 0.541(8) 1 calc R U P A 1
C25A C 0.5056(8) 0.0935(6) 0.8858(5) 0.0440(14) Uani 0.541(8) 1 d D U P A 1
H25A H 0.573253 0.161062 0.945320 0.053 Uiso 0.541(8) 1 calc R U P A 1
H25B H 0.417728 0.065026 0.897251 0.053 Uiso 0.541(8) 1 calc R U P A 1
C26A C 0.4887(15) 0.1410(16) 0.7925(12) 0.046(3) Uani 0.541(8) 1 d D U P A 1
H26A H 0.458990 0.210978 0.803124 0.055 Uiso 0.541(8) 1 calc R U P A 1
H26B H 0.415330 0.074269 0.735039 0.055 Uiso 0.541(8) 1 calc R U P A 1
C21B C 0.5847(8) 0.1515(8) 0.7392(7) 0.0307(18) Uani 0.459(8) 1 d D U P A 2
H21B H 0.533148 0.069896 0.687431 0.037 Uiso 0.459(8) 1 calc R U P A 2
C22B C 0.7174(5) 0.1417(6) 0.7998(4) 0.0344(14) Uani 0.459(8) 1 d D U P A 2
H22C H 0.770089 0.131949 0.755622 0.041 Uiso 0.459(8) 1 calc R U P A 2
H22D H 0.773495 0.218686 0.854704 0.041 Uiso 0.459(8) 1 calc R U P A 2
C23B C 0.6866(15) 0.0320(15) 0.8438(12) 0.041(4) Uani 0.459(8) 1 d D U P A 2
H23C H 0.773139 0.030869 0.886487 0.049 Uiso 0.459(8) 1 calc R U P A 2
H23D H 0.640522 -0.045457 0.788594 0.049 Uiso 0.459(8) 1 calc R U P A 2
C24B C 0.5961(8) 0.0369(8) 0.9065(6) 0.0475(17) Uani 0.459(8) 1 d D U P A 2
H24C H 0.573110 -0.038896 0.929909 0.057 Uiso 0.459(8) 1 calc R U P A 2
H24D H 0.646146 0.109072 0.966353 0.057 Uiso 0.459(8) 1 calc R U P A 2
C25B C 0.4657(8) 0.0472(9) 0.8451(7) 0.0506(19) Uani 0.459(8) 1 d D U P A 2
H25C H 0.411210 0.054524 0.888395 0.061 Uiso 0.459(8) 1 calc R U P A 2
H25D H 0.411248 -0.029552 0.789667 0.061 Uiso 0.459(8) 1 calc R U P A 2
C26B C 0.4930(15) 0.1583(16) 0.8010(11) 0.030(3) Uani 0.459(8) 1 d D U P A 2
H26C H 0.538081 0.236116 0.855925 0.036 Uiso 0.459(8) 1 calc R U P A 2
H26D H 0.405839 0.157755 0.757747 0.036 Uiso 0.459(8) 1 calc R U P A 2
C31 C 0.7276(2) 0.27831(17) 0.63168(15) 0.0270(4) Uani 1 1 d . . . . .
H31 H 0.811526 0.282614 0.683804 0.032 Uiso 1 1 calc R U . . .
C32 C 0.7629(2) 0.39599(18) 0.59554(16) 0.0308(4) Uani 1 1 d . . . . .
H32A H 0.678759 0.396512 0.548664 0.037 Uiso 1 1 calc R U . . .
H32B H 0.799835 0.469353 0.653912 0.037 Uiso 1 1 calc R U . . .
C33 C 0.8674(2) 0.4055(2) 0.54263(18) 0.0362(5) Uani 1 1 d . . . . .
H33A H 0.882068 0.479804 0.517049 0.043 Uiso 1 1 calc R U . . .
H33B H 0.955403 0.415662 0.591823 0.043 Uiso 1 1 calc R U . . .
C34 C 0.8216(2) 0.2919(2) 0.45580(17) 0.0376(5) Uani 1 1 d . . . . .
H34A H 0.894285 0.299145 0.426729 0.045 Uiso 1 1 calc R U . . .
H34B H 0.739347 0.286635 0.402700 0.045 Uiso 1 1 calc R U . . .
C35 C 0.7898(3) 0.1748(2) 0.4916(2) 0.0446(6) Uani 1 1 d . . . . .
H35A H 0.874123 0.176608 0.540045 0.054 Uiso 1 1 calc R U . . .
H35B H 0.755762 0.101457 0.433672 0.054 Uiso 1 1 calc R U . . .
C36 C 0.6825(3) 0.1644(2) 0.54181(18) 0.0409(5) Uani 1 1 d . . . . .
H36A H 0.665255 0.088750 0.565690 0.049 Uiso 1 1 calc R U . . .
H36B H 0.596153 0.155978 0.491582 0.049 Uiso 1 1 calc R U . . .
B1 B 0.6078(2) 0.24999(18) 0.67598(17) 0.0269(4) Uani 1 1 d D . . . .
C1S C 1.1027(5) 1.0105(3) 0.7638(3) 0.0673(14) Uani 0.7 1 d DG . P B 1
C2S C 1.0949(5) 1.0135(4) 0.8589(3) 0.0812(17) Uani 0.7 1 d DG . P B 1
H2S H 1.102834 0.949998 0.887582 0.097 Uiso 0.7 1 calc R U P B 1
C3S C 1.0752(5) 1.1115(4) 0.9111(3) 0.095(2) Uani 0.7 1 d G . P B 1
H3S H 1.069966 1.113529 0.974738 0.114 Uiso 0.7 1 calc R U P B 1
C4S C 1.0633(5) 1.2065(4) 0.8682(4) 0.096(2) Uani 0.7 1 d G . P B 1
H4S H 1.050094 1.272053 0.903126 0.116 Uiso 0.7 1 calc R U P B 1
C5S C 1.0711(5) 1.2035(3) 0.7731(4) 0.088(2) Uani 0.7 1 d G . P B 1
H5S H 1.063090 1.267048 0.744358 0.105 Uiso 0.7 1 calc R U P B 1
C6S C 1.0907(4) 1.1055(3) 0.7208(3) 0.0720(15) Uani 0.7 1 d DG . P B 1
H6S H 1.095959 1.103518 0.657200 0.086 Uiso 0.7 1 calc R U P B 1
C7S C 1.1210(6) 0.9086(4) 0.7090(4) 0.0791(16) Uani 0.7 1 d D . P B 1
H7S1 H 1.127432 0.922026 0.648191 0.095 Uiso 0.7 1 calc R U P B 1
H7S2 H 1.047035 0.835784 0.696724 0.095 Uiso 0.7 1 calc R U P B 1
H7S3 H 1.200455 0.901920 0.746444 0.095 Uiso 0.7 1 calc R U P B 1
C1T C 1.1170(14) 1.0785(11) 0.7317(7) 0.0504(15) Uiso 0.2 1 d DG U P C 2
C2T C 1.1247(17) 0.9875(12) 0.7807(8) 0.0504(15) Uiso 0.2 1 d DG U P C 2
H2T H 1.148498 0.924263 0.754217 0.061 Uiso 0.2 1 calc R U P C 2
C3T C 1.0968(18) 0.9909(13) 0.8694(9) 0.0504(15) Uiso 0.2 1 d G U P C 2
H3T H 1.101904 0.930033 0.902238 0.061 Uiso 0.2 1 calc R U P C 2
C4T C 1.0612(17) 1.0854(14) 0.9090(9) 0.0504(15) Uiso 0.2 1 d G U P C 2
H4T H 1.042507 1.087684 0.968365 0.061 Uiso 0.2 1 calc R U P C 2
C5T C 1.0535(18) 1.1764(12) 0.8600(9) 0.0504(15) Uiso 0.2 1 d G U P C 2
H5T H 1.029703 1.239566 0.886471 0.061 Uiso 0.2 1 calc R U P C 2
C6T C 1.0814(17) 1.1729(10) 0.7713(9) 0.0504(15) Uiso 0.2 1 d DG U P C 2
H6T H 1.076297 1.233799 0.738450 0.061 Uiso 0.2 1 calc R U P C 2
C7T C 1.0868(14) 1.0448(11) 0.6215(7) 0.0504(15) Uiso 0.2 1 d D U P C 2
H7T1 H 1.084213 1.112597 0.597243 0.061 Uiso 0.2 1 calc R U P C 2
H7T2 H 1.154270 1.021506 0.607994 0.061 Uiso 0.2 1 calc R U P C 2
H7T3 H 1.002856 0.979229 0.590376 0.061 Uiso 0.2 1 calc R U P C 2
C1U C 1.105(2) 1.0937(18) 0.8974(13) 0.0504(15) Uiso 0.1 1 d DG U P D 3
C2U C 1.083(3) 1.1830(18) 0.8505(16) 0.0504(15) Uiso 0.1 1 d DG U P D 3
H2U H 1.073753 1.250899 0.885599 0.061 Uiso 0.1 1 calc R U P D 3
C3U C 1.075(3) 1.171(2) 0.7511(16) 0.0504(15) Uiso 0.1 1 d G U P D 3
H3U H 1.060761 1.230778 0.719682 0.061 Uiso 0.1 1 calc R U P D 3
C4U C 1.089(3) 1.070(2) 0.6986(13) 0.0504(15) Uiso 0.1 1 d G U P D 3
H4U H 1.084161 1.061491 0.632047 0.061 Uiso 0.1 1 calc R U P D 3
C5U C 1.111(3) 0.980(2) 0.7455(16) 0.0504(15) Uiso 0.1 1 d G U P D 3
H5U H 1.120553 0.912324 0.710329 0.061 Uiso 0.1 1 calc R U P D 3
C6U C 1.119(3) 0.992(2) 0.8449(16) 0.0504(15) Uiso 0.1 1 d DG U P D 3
H6U H 1.133545 0.932443 0.876247 0.061 Uiso 0.1 1 calc R U P D 3
C7U C 1.070(3) 1.086(2) 0.9884(14) 0.0504(15) Uiso 0.1 1 d D U P D 3
H7U1 H 1.089303 1.022324 1.011698 0.061 Uiso 0.1 1 calc R U P D 3
H7U2 H 1.120021 1.160315 1.037692 0.061 Uiso 0.1 1 calc R U P D 3
H7U3 H 0.977212 1.069125 0.973168 0.061 Uiso 0.1 1 calc R U P D 3

loop_
_atom_site_aniso_label
_atom_site_aniso_U_11
_atom_site_aniso_U_22
_atom_site_aniso_U_33
_atom_site_aniso_U_23
_atom_site_aniso_U_13
_atom_site_aniso_U_12
Ag1 0.02345(8) 0.03940(9) 0.03129(10) 0.01136(6) 0.00349(6) 0.01471(6)
S1 0.0224(2) 0.0414(3) 0.0248(2) 0.01034(18) 0.00885(18) 0.01294(18)
P1 0.0196(2) 0.0286(2) 0.0223(2) 0.00662(17) 0.00544(17) 0.01059(17)
F1 0.0384(8) 0.0675(10) 0.0546(10) 0.0207(7) 0.0174(7) -0.0037(7)
F2 0.0465(8) 0.0731(10) 0.0387(8) 0.0303(7) 0.0174(6) 0.0318(7)
F3 0.0431(7) 0.0734(10) 0.0383(8) 0.0130(6) 0.0205(6) 0.0315(7)
O1 0.0216(6) 0.0439(8) 0.0410(9) 0.0123(6) 0.0102(6) 0.0099(6)
O2 0.0265(7) 0.0642(10) 0.0300(8) 0.0190(7) 0.0089(6) 0.0188(7)
O3 0.0518(10) 0.0529(10) 0.0395(10) 0.0088(7) 0.0191(8) 0.0278(8)
C1 0.0234(9) 0.0320(9) 0.0239(10) 0.0080(7) 0.0072(7) 0.0089(7)
C2 0.0265(9) 0.0292(9) 0.0260(10) 0.0095(7) 0.0120(8) 0.0063(7)
C3 0.0359(11) 0.0317(10) 0.0400(13) 0.0032(9) 0.0140(10) 0.0032(9)
C4 0.0312(11) 0.0463(13) 0.0346(13) 0.0010(9) 0.0048(9) -0.0020(9)
C5 0.0258(10) 0.0588(15) 0.0367(13) 0.0096(10) 0.0004(9) 0.0084(10)
C6 0.0280(10) 0.0430(11) 0.0357(12) 0.0078(9) 0.0040(9) 0.0133(9)
C10 0.0263(9) 0.0517(12) 0.0304(11) 0.0143(9) 0.0102(8) 0.0133(9)
C11 0.0273(9) 0.0388(10) 0.0287(11) 0.0085(8) 0.0110(8) 0.0154(8)
C12 0.0337(11) 0.0470(12) 0.0346(12) 0.0133(9) 0.0166(9) 0.0141(9)
C13 0.0467(13) 0.0408(11) 0.0351(12) 0.0025(9) 0.0170(10) 0.0160(10)
C14 0.0307(10) 0.0337(10) 0.0304(11) 0.0113(8) 0.0115(8) 0.0128(8)
C15 0.0391(12) 0.0459(12) 0.0510(15) 0.0264(11) 0.0087(11) 0.0189(10)
C16 0.0297(10) 0.0377(11) 0.0527(15) 0.0158(10) 0.0121(10) 0.0091(9)
C21A 0.026(3) 0.020(3) 0.034(3) 0.008(2) 0.013(3) 0.005(2)
C22A 0.039(2) 0.028(2) 0.039(3) 0.012(2) 0.018(2) 0.014(2)
C23A 0.062(7) 0.038(6) 0.043(6) 0.028(5) 0.014(5) 0.022(5)
C24A 0.062(4) 0.037(3) 0.045(4) 0.022(2) 0.027(3) 0.020(3)
C25A 0.061(4) 0.051(3) 0.039(3) 0.026(2) 0.031(3) 0.027(3)
C26A 0.052(6) 0.050(6) 0.054(6) 0.024(4) 0.031(4) 0.029(4)
C21B 0.028(4) 0.022(4) 0.035(4) 0.008(3) 0.009(3) 0.003(3)
C22B 0.037(3) 0.035(3) 0.038(3) 0.017(3) 0.015(2) 0.017(2)
C23B 0.045(7) 0.039(7) 0.054(8) 0.017(5) 0.028(6) 0.025(5)
C24B 0.063(5) 0.047(4) 0.043(4) 0.026(3) 0.026(3) 0.021(3)
C25B 0.048(4) 0.060(5) 0.050(5) 0.030(4) 0.026(4) 0.014(3)
C26B 0.035(4) 0.037(4) 0.032(4) 0.022(3) 0.022(3) 0.017(3)
C31 0.0267(9) 0.0281(9) 0.0259(10) 0.0070(7) 0.0101(8) 0.0093(7)
C32 0.0308(10) 0.0303(9) 0.0348(11) 0.0103(8) 0.0169(9) 0.0106(8)
C33 0.0339(10) 0.0364(10) 0.0420(13) 0.0131(9) 0.0218(10) 0.0095(8)
C34 0.0368(11) 0.0496(12) 0.0305(11) 0.0115(9) 0.0180(9) 0.0161(9)
C35 0.0577(15) 0.0385(11) 0.0450(14) 0.0066(9) 0.0321(12) 0.0180(10)
C36 0.0498(13) 0.0296(10) 0.0410(13) 0.0024(8) 0.0264(11) 0.0069(9)
B1 0.0301(10) 0.0221(9) 0.0263(11) 0.0035(7) 0.0111(9) 0.0074(8)
C1S 0.045(2) 0.051(3) 0.094(4) -0.015(2) 0.029(3) 0.0158(19)
C2S 0.048(3) 0.069(4) 0.105(4) 0.036(3) 0.019(3) -0.004(2)
C3S 0.044(3) 0.106(5) 0.076(4) -0.026(3) 0.027(2) -0.029(3)
C4S 0.043(3) 0.067(3) 0.138(5) -0.034(3) 0.034(3) -0.005(3)
C5S 0.035(2) 0.056(3) 0.143(5) 0.004(3) 0.007(3) 0.012(2)
C6S 0.043(2) 0.090(4) 0.067(3) 0.013(3) 0.013(2) 0.013(3)
C7S 0.093(4) 0.052(2) 0.101(4) -0.002(2) 0.060(3) 0.026(2)

loop_
_atom_type_symbol
_atom_type_description
_atom_type_scat_dispersion_real
_atom_type_scat_dispersion_imag
_atom_type_scat_source
C C 0.0181 0.0091 'International Tables Vol C Tables 4.2.6.8 and 6.1.1.4'
H H 0.0000 0.0000 'International Tables Vol C Tables 4.2.6.8 and 6.1.1.4'
B B 0.0090 0.0039 'International Tables Vol C Tables 4.2.6.8 and 6.1.1.4'
O O 0.0492 0.0322 'International Tables Vol C Tables 4.2.6.8 and 6.1.1.4'
F F 0.0727 0.0534 'International Tables Vol C Tables 4.2.6.8 and 6.1.1.4'
P P 0.2955 0.4335 'International Tables Vol C Tables 4.2.6.8 and 6.1.1.4'
S S 0.3331 0.5567 'International Tables Vol C Tables 4.2.6.8 and 6.1.1.4'
Ag Ag 0.1306 4.2820 'International Tables Vol C Tables 4.2.6.8 and 6.1.1.4'

loop_
_geom_angle_atom_site_label_1
_geom_angle_atom_site_label_2
_geom_angle_atom_site_label_3
_geom_angle
_geom_angle_site_symmetry_1
_geom_angle_site_symmetry_3
_geom_angle_publ_flag
O1 Ag1 P1 141.13(4) . . ?
O1 Ag1 O2 88.27(5) . 2_767 ?
P1 Ag1 O2 129.62(4) . 2_767 ?
O3 S1 O2 116.67(11) . . ?
O3 S1 O1 114.70(10) . . ?
O2 S1 O1 113.46(10) . . ?
O3 S1 C10 104.05(11) . . ?
O2 S1 C10 102.64(9) . . ?
O1 S1 C10 102.88(10) . . ?
C1 P1 C11 104.03(9) . . ?
C1 P1 C14 105.74(9) . . ?
C11 P1 C14 107.80(9) . . ?
C1 P1 Ag1 115.31(7) . . ?
C11 P1 Ag1 110.45(7) . . ?
C14 P1 Ag1 112.87(7) . . ?
S1 O1 Ag1 120.01(9) . . ?
S1 O2 Ag1 129.78(9) . 2_767 ?
C6 C1 C2 120.38(18) . . ?
C6 C1 P1 120.91(16) . . ?
C2 C1 P1 118.63(15) . . ?
C3 C2 C1 116.71(19) . . ?
C3 C2 B1 116.38(18) . . ?
C1 C2 B1 126.87(17) . . ?
C4 C3 C2 122.7(2) . . ?
C5 C4 C3 119.8(2) . . ?
C4 C5 C6 119.6(2) . . ?
C5 C6 C1 120.8(2) . . ?
F1 C10 F2 108.6(2) . . ?
F1 C10 F3 107.37(18) . . ?
F2 C10 F3 107.53(18) . . ?
F1 C10 S1 111.66(16) . . ?
F2 C10 S1 110.37(14) . . ?
F3 C10 S1 111.17(16) . . ?
C13 C11 C12 111.21(18) . . ?
C13 C11 P1 111.55(15) . . ?
C12 C11 P1 108.91(14) . . ?
C15 C14 C16 111.15(18) . . ?
C15 C14 P1 113.74(15) . . ?
C16 C14 P1 111.97(15) . . ?
C26A C21A C22A 106.9(8) . . ?
C26A C21A B1 115.9(7) . . ?
C22A C21A B1 116.6(5) . . ?
C23A C22A C21A 111.9(7) . . ?
C24A C23A C22A 110.8(8) . . ?
C23A C24A C25A 110.2(7) . . ?
C24A C25A C26A 109.4(9) . . ?
C25A C26A C21A 114.9(10) . . ?
C26B C21B C22B 112.6(8) . . ?
C26B C21B B1 116.1(7) . . ?
C22B C21B B1 113.2(6) . . ?
C23B C22B C21B 110.5(8) . . ?
C22B C23B C24B 112.0(9) . . ?
C25B C24B C23B 110.7(8) . . ?
C24B C25B C26B 112.6(8) . . ?
C25B C26B C21B 109.3(11) . . ?
C32 C31 C36 108.89(17) . . ?
C32 C31 B1 117.12(16) . . ?
C36 C31 B1 105.34(16) . . ?
C33 C32 C31 112.46(17) . . ?
C34 C33 C32 112.14(17) . . ?
C33 C34 C35 110.47(18) . . ?
C34 C35 C36 110.8(2) . . ?
C35 C36 C31 112.25(18) . . ?
C2 B1 C31 120.24(17) . . ?
C2 B1 C21B 113.5(4) . . ?
C31 B1 C21B 121.8(4) . . ?
C2 B1 C21A 120.8(3) . . ?
C31 B1 C21A 118.7(3) . . ?
C2S C1S C6S 120.0 . . ?
C2S C1S C7S 120.17(16) . . ?
C6S C1S C7S 119.82(16) . . ?
C1S C2S C3S 120.0 . . ?
C2S C3S C4S 120.0 . . ?
C3S C4S C5S 120.0 . . ?
C6S C5S C4S 120.0 . . ?
C5S C6S C1S 120.0 . . ?
C2T C1T C6T 120.0 . . ?
C2T C1T C7T 117.3(3) . . ?
C6T C1T C7T 117.4(3) . . ?
C1T C2T C3T 120.0 . . ?
C4T C3T C2T 120.0 . . ?
C5T C4T C3T 120.0 . . ?
C6T C5T C4T 120.0 . . ?
C5T C6T C1T 120.0 . . ?
C2U C1U C6U 120.0 . . ?
C2U C1U C7U 118.6(3) . . ?
C6U C1U C7U 118.5(3) . . ?
C1U C2U C3U 120.0 . . ?
C2U C3U C4U 120.0 . . ?
C5U C4U C3U 120.0 . . ?
C4U C5U C6U 120.0 . . ?
C5U C6U C1U 120.0 . . ?

loop_
_geom_bond_atom_site_label_1
_geom_bond_atom_site_label_2
_geom_bond_distance
_geom_bond_site_symmetry_2
_geom_bond_publ_flag
Ag1 O1 2.3005(14) . ?
Ag1 P1 2.3571(5) . ?
Ag1 O2 2.3808(15) 2_767 ?
S1 O3 1.4305(17) . ?
S1 O2 1.4496(16) . ?
S1 O1 1.4526(16) . ?
S1 C10 1.832(2) . ?
P1 C1 1.825(2) . ?
P1 C11 1.844(2) . ?
P1 C14 1.855(2) . ?
F1 C10 1.325(3) . ?
F2 C10 1.331(3) . ?
F3 C10 1.335(3) . ?
C1 C6 1.404(3) . ?
C1 C2 1.407(3) . ?
C2 C3 1.403(3) . ?
C2 B1 1.585(3) . ?
C3 C4 1.381(4) . ?
C4 C5 1.377(4) . ?
C5 C6 1.384(3) . ?
C11 C13 1.526(3) . ?
C11 C12 1.529(3) . ?
C14 C15 1.530(3) . ?
C14 C16 1.531(3) . ?
C21A C26A 1.532(11) . ?
C21A C22A 1.547(7) . ?
C21A B1 1.593(7) . ?
C22A C23A 1.539(10) . ?
C23A C24A 1.520(11) . ?
C24A C25A 1.523(7) . ?
C25A C26A 1.524(11) . ?
C21B C26B 1.533(11) . ?
C21B C22B 1.537(9) . ?
C21B B1 1.588(9) . ?
C22B C23B 1.516(11) . ?
C23B C24B 1.527(10) . ?
C24B C25B 1.523(9) . ?
C25B C26B 1.530(11) . ?
C31 C32 1.535(3) . ?
C31 C36 1.550(3) . ?
C31 B1 1.587(3) . ?
C32 C33 1.534(3) . ?
C33 C34 1.520(3) . ?
C34 C35 1.524(3) . ?
C35 C36 1.532(3) . ?
C1S C2S 1.3900 . ?
C1S C6S 1.3900 . ?
C1S C7S 1.436(3) . ?
C2S C3S 1.3900 . ?
C3S C4S 1.3900 . ?
C4S C5S 1.3900 . ?
C5S C6S 1.3900 . ?
C1T C2T 1.3900 . ?
C1T C6T 1.3900 . ?
C1T C7T 1.484(3) . ?
C2T C3T 1.3900 . ?
C3T C4T 1.3900 . ?
C4T C5T 1.3900 . ?
C5T C6T 1.3900 . ?
C1U C2U 1.3900 . ?
C1U C6U 1.3900 . ?
C1U C7U 1.474(4) . ?
C2U C3U 1.3900 . ?
C3U C4U 1.3900 . ?
C4U C5U 1.3900 . ?
C5U C6U 1.3900 . ?

loop_
_geom_torsion_atom_site_label_1
_geom_torsion_atom_site_label_2
_geom_torsion_atom_site_label_3
_geom_torsion_atom_site_label_4
_geom_torsion
_geom_torsion_site_symmetry_1
_geom_torsion_site_symmetry_2
_geom_torsion_site_symmetry_3
_geom_torsion_site_symmetry_4
_geom_torsion_publ_flag
O1 Ag1 P1 C1 94.50(9) . . . . ?
O2 Ag1 P1 C1 -100.79(9) 2_767 . . . ?
O1 Ag1 P1 C11 -147.95(9) . . . . ?
O2 Ag1 P1 C11 16.76(9) 2_767 . . . ?
O1 Ag1 P1 C14 -27.19(10) . . . . ?
O2 Ag1 P1 C14 137.52(9) 2_767 . . . ?
O3 S1 O1 Ag1 0.15(14) . . . . ?
O2 S1 O1 Ag1 137.75(10) . . . . ?
C10 S1 O1 Ag1 -112.14(11) . . . . ?
P1 Ag1 O1 S1 80.90(12) . . . . ?
O2 Ag1 O1 S1 -87.37(11) 2_767 . . . ?
O3 S1 O2 Ag1 63.20(16) . . . 2_767 ?
O1 S1 O2 Ag1 -73.52(15) . . . 2_767 ?
C10 S1 O2 Ag1 176.22(12) . . . 2_767 ?
C11 P1 C1 C6 43.38(19) . . . . ?
C14 P1 C1 C6 -70.07(19) . . . . ?
Ag1 P1 C1 C6 164.48(15) . . . . ?
C11 P1 C1 C2 -133.46(15) . . . . ?
C14 P1 C1 C2 113.10(16) . . . . ?
Ag1 P1 C1 C2 -12.35(17) . . . . ?
C6 C1 C2 C3 0.0(3) . . . . ?
P1 C1 C2 C3 176.85(15) . . . . ?
C6 C1 C2 B1 -177.77(19) . . . . ?
P1 C1 C2 B1 -0.9(3) . . . . ?
C1 C2 C3 C4 0.6(3) . . . . ?
B1 C2 C3 C4 178.6(2) . . . . ?
C2 C3 C4 C5 -0.4(4) . . . . ?
C3 C4 C5 C6 -0.5(4) . . . . ?
C4 C5 C6 C1 1.1(4) . . . . ?
C2 C1 C6 C5 -0.8(3) . . . . ?
P1 C1 C6 C5 -177.60(18) . . . . ?
O3 S1 C10 F1 67.57(19) . . . . ?
O2 S1 C10 F1 -54.46(19) . . . . ?
O1 S1 C10 F1 -172.49(17) . . . . ?
O3 S1 C10 F2 -53.32(19) . . . . ?
O2 S1 C10 F2 -175.35(16) . . . . ?
O1 S1 C10 F2 66.62(18) . . . . ?
O3 S1 C10 F3 -172.55(15) . . . . ?
O2 S1 C10 F3 65.42(17) . . . . ?
O1 S1 C10 F3 -52.61(17) . . . . ?
C1 P1 C11 C13 -177.79(16) . . . . ?
C14 P1 C11 C13 -65.83(18) . . . . ?
Ag1 P1 C11 C13 57.91(17) . . . . ?
C1 P1 C11 C12 59.09(17) . . . . ?
C14 P1 C11 C12 171.05(15) . . . . ?
Ag1 P1 C11 C12 -65.21(15) . . . . ?
C1 P1 C14 C15 73.64(18) . . . . ?
C11 P1 C14 C15 -37.16(19) . . . . ?
Ag1 P1 C14 C15 -159.41(15) . . . . ?
C1 P1 C14 C16 -159.32(15) . . . . ?
C11 P1 C14 C16 89.89(17) . . . . ?
Ag1 P1 C14 C16 -32.37(17) . . . . ?
C26A C21A C22A C23A -54.7(11) . . . . ?
B1 C21A C22A C23A 173.6(7) . . . . ?
C21A C22A C23A C24A 58.6(13) . . . . ?
C22A C23A C24A C25A -58.4(13) . . . . ?
C23A C24A C25A C26A 56.6(12) . . . . ?
C24A C25A C26A C21A -57.6(16) . . . . ?
C22A C21A C26A C25A 55.5(15) . . . . ?
B1 C21A C26A C25A -172.4(9) . . . . ?
C26B C21B C22B C23B 55.4(12) . . . . ?
B1 C21B C22B C23B -170.3(8) . . . . ?
C21B C22B C23B C24B -54.9(15) . . . . ?
C22B C23B C24B C25B 55.3(15) . . . . ?
C23B C24B C25B C26B -55.8(14) . . . . ?
C24B C25B C26B C21B 55.3(15) . . . . ?
C22B C21B C26B C25B -55.0(14) . . . . ?
B1 C21B C26B C25B 172.2(8) . . . . ?
C36 C31 C32 C33 -53.6(2) . . . . ?
B1 C31 C32 C33 -172.94(18) . . . . ?
C31 C32 C33 C34 55.2(3) . . . . ?
C32 C33 C34 C35 -55.4(3) . . . . ?
C33 C34 C35 C36 56.4(3) . . . . ?
C34 C35 C36 C31 -57.6(3) . . . . ?
C32 C31 C36 C35 55.3(3) . . . . ?
B1 C31 C36 C35 -178.3(2) . . . . ?
C3 C2 B1 C31 90.4(2) . . . . ?
C1 C2 B1 C31 -91.9(2) . . . . ?
C3 C2 B1 C21B -66.6(4) . . . . ?
C1 C2 B1 C21B 111.2(4) . . . . ?
C3 C2 B1 C21A -83.1(4) . . . . ?
C1 C2 B1 C21A 94.7(4) . . . . ?
C32 C31 B1 C2 40.0(3) . . . . ?
C36 C31 B1 C2 -81.2(2) . . . . ?
C32 C31 B1 C21B -165.0(4) . . . . ?
C36 C31 B1 C21B 73.8(4) . . . . ?
C32 C31 B1 C21A -146.4(3) . . . . ?
C36 C31 B1 C21A 92.4(3) . . . . ?
C26B C21B B1 C2 -39.6(10) . . . . ?
C22B C21B B1 C2 -172.2(5) . . . . ?
C26B C21B B1 C31 163.8(8) . . . . ?
C22B C21B B1 C31 31.3(8) . . . . ?
C26A C21A B1 C2 2.9(10) . . . . ?
C22A C21A B1 C2 130.2(5) . . . . ?
C26A C21A B1 C31 -170.7(9) . . . . ?
C22A C21A B1 C31 -43.4(6) . . . . ?
C6S C1S C2S C3S 0.0 . . . . ?
C7S C1S C2S C3S -179.1(4) . . . . ?
C1S C2S C3S C4S 0.0 . . . . ?
C2S C3S C4S C5S 0.0 . . . . ?
C3S C4S C5S C6S 0.0 . . . . ?
C4S C5S C6S C1S 0.0 . . . . ?
C2S C1S C6S C5S 0.0 . . . . ?
C7S C1S C6S C5S 179.1(4) . . . . ?
C6T C1T C2T C3T 0.0 . . . . ?
C7T C1T C2T C3T -153.6(11) . . . . ?
C1T C2T C3T C4T 0.0 . . . . ?
C2T C3T C4T C5T 0.0 . . . . ?
C3T C4T C5T C6T 0.0 . . . . ?
C4T C5T C6T C1T 0.0 . . . . ?
C2T C1T C6T C5T 0.0 . . . . ?
C7T C1T C6T C5T 153.5(11) . . . . ?
C6U C1U C2U C3U 0.0 . . . . ?
C7U C1U C2U C3U -160.6(19) . . . . ?
C1U C2U C3U C4U 0.0 . . . . ?
C2U C3U C4U C5U 0.0 . . . . ?
C3U C4U C5U C6U 0.0 . . . . ?
C4U C5U C6U C1U 0.0 . . . . ?
C2U C1U C6U C5U 0.0 . . . . ?
C7U C1U C6U C5U 160.6(18) . . . . ?
